data_4336465
loop_
_publ_author_name
'Miguel A. Esteruelas'
'Montserrat Oliv\'an'
'Andrea V\'elez'

_publ_contact_author
;
  Dr. Montserrat Oliv\'an
  Departamento de Qu\'imica Inorg\'anica - ISQCH
  Universidad de Zaragoza - CSIC
  50009 Zaragoza, Spain
;
_publ_contact_author_email molivan@unizar.es
_publ_section_title
;
 POP-Pincer Silyl Complexes of Group 9: Rhodium versus Iridium
;
_journal_name_full 'Inorganic Chemistry'
_journal_page_first 12108
_journal_page_last 12119
_journal_paper_doi 10.1021/ic401931y
_journal_volume 52
_journal_year 2013
_chemical_formula_sum 'C75 H74 B F24 O3 P2 Rh Si'
_chemical_formula_weight 1683.09
_chemical_name_systematic
; 
 ? 
;
_space_group_IT_number 2
_symmetry_cell_setting triclinic
_symmetry_space_group_name_Hall '-P 1'
_symmetry_space_group_name_H-M 'P -1'
_atom_sites_solution_hydrogens geom
_atom_sites_solution_primary direct
_atom_sites_solution_secondary difmap
_audit_creation_method SHELXL-97
_cell_angle_alpha 87.073(2)
_cell_angle_beta 88.661(2)
_cell_angle_gamma 77.015(2)
_cell_formula_units_Z 2
_cell_length_a 10.1457(10)
_cell_length_b 19.559(2)
_cell_length_c 19.979(2)
_cell_measurement_reflns_used 9877
_cell_measurement_temperature 100(2)
_cell_measurement_theta_max 28
_cell_measurement_theta_min 2
_cell_volume 3857.9(7)
_computing_cell_refinement 'SAINT+ v. 7.56a (Bruker AXS, 2008)'
_computing_data_collection 'apex2 v. 7.0 (Bruker AXS, 2009)'
_computing_data_reduction 'SAINT+ v. 7.56a (Bruker AXS, 2008)'
_computing_molecular_graphics 'XP, SHELXTL v. 6.14 (Bruker, 2000)'
_computing_publication_material 'XCIF, SHELXTL v. 6.14 (Bruker, 2000)'
_computing_structure_refinement 'SHELXL-97 (Sheldrick, 1997)'
_computing_structure_solution 'SHELXS-97 (Sheldrick, 1990)'
_diffrn_ambient_temperature 100(2)
_diffrn_detector_area_resol_mean 8.33
_diffrn_measured_fraction_theta_full 0.997
_diffrn_measured_fraction_theta_max 0.904
_diffrn_measurement_device_type 'Bruker APEX DUO system'
_diffrn_measurement_method '\w rotations with narrow frames'
_diffrn_radiation_monochromator graphite
_diffrn_radiation_source 'fine-focus sealed tube'
_diffrn_radiation_type MoK\a
_diffrn_radiation_wavelength 0.71073
_diffrn_reflns_av_R_equivalents 0.0360
_diffrn_reflns_av_sigmaI/netI 0.0570
_diffrn_reflns_limit_h_max 13
_diffrn_reflns_limit_h_min -13
_diffrn_reflns_limit_k_max 27
_diffrn_reflns_limit_k_min -27
_diffrn_reflns_limit_l_max 26
_diffrn_reflns_limit_l_min -25
_diffrn_reflns_number 42965
_diffrn_reflns_theta_full 27.50
_diffrn_reflns_theta_max 29.61
_diffrn_reflns_theta_min 1.44
_diffrn_standards_decay_% 0
_exptl_absorpt_coefficient_mu 0.382
_exptl_absorpt_correction_T_max 0.944
_exptl_absorpt_correction_T_min 0.778
_exptl_absorpt_correction_type multi-scan
_exptl_absorpt_process_details
;
Absorption correction performed with SADABS program. This is based on the
method of Blessing: Blessing, R. H., Acta Crystallogr., Sect. A 1995, 51, 33.

SADABS: Area-Detector Absorption Correction. Bruker-AXS 
within SAINT+ package, v. 6.1 (2000).
;
_exptl_crystal_colour colorless
_exptl_crystal_density_diffrn 1.449
_exptl_crystal_description prism
_exptl_crystal_F_000 1716
_exptl_crystal_size_max 0.23
_exptl_crystal_size_mid 0.22
_exptl_crystal_size_min 0.17
_refine_diff_density_max 1.491
_refine_diff_density_min -0.839
_refine_diff_density_rms 0.080
_refine_ls_extinction_method none
_refine_ls_goodness_of_fit_ref 1.062
_refine_ls_hydrogen_treatment mixed
_refine_ls_matrix_type full
_refine_ls_number_parameters 978
_refine_ls_number_reflns 19600
_refine_ls_number_restraints 18
_refine_ls_restrained_S_all 1.065
_refine_ls_R_factor_all 0.0688
_refine_ls_R_factor_gt 0.0498
_refine_ls_shift/su_max 0.002
_refine_ls_shift/su_mean 0.000
_refine_ls_structure_factor_coef Fsqd
_refine_ls_weighting_details 'calc w=1/[\s^2^(Fo^2^)+(0.0730P)^2^+0.0000P] where P=(Fo^2^+2Fc^2^)/3'
_refine_ls_weighting_scheme calc
_refine_ls_wR_factor_gt 0.1298
_refine_ls_wR_factor_ref 0.1389
_reflns_number_gt 14559
_reflns_number_total 19600
_reflns_threshold_expression >2sigma(I)
_cod_data_source_file ic401931y_si_001_6.cif
_cod_data_source_block enriquen40
_cod_original_cell_volume 3858.0(7)
_cod_database_code 4336465

loop_
_symmetry_equiv_pos_as_xyz
'x, y, z'
'-x, -y, -z'

loop_
_atom_site_label
_atom_site_type_symbol
_atom_site_fract_x
_atom_site_fract_y
_atom_site_fract_z
_atom_site_U_iso_or_equiv
_atom_site_adp_type
_atom_site_occupancy
_atom_site_symmetry_multiplicity
_atom_site_calc_flag
_atom_site_refinement_flags
_atom_site_disorder_assembly
_atom_site_disorder_group
Rh Rh 0.69672(2) 0.753965(10) 0.733087(10) 0.02150(6) Uani 1 1 d . . .
H01 H 0.687(3) 0.7468(16) 0.8054(15) 0.036(8) Uiso 1 1 d . . .
P1 P 0.67178(8) 0.63988(4) 0.72461(4) 0.02722(15) Uani 1 1 d . . .
P2 P 0.63270(7) 0.87345(3) 0.73155(3) 0.02341(14) Uani 1 1 d . . .
O2 O 0.8867(2) 0.80993(11) 0.84165(11) 0.0330(5) Uani 1 1 d . . .
H2 H 0.922(4) 0.8016(19) 0.8766(18) 0.046(11) Uiso 1 1 d . . .
Si Si 0.89570(7) 0.74819(4) 0.78821(3) 0.02409(15) Uani 1 1 d . . .
O1 O 0.62197(18) 0.76716(9) 0.63044(8) 0.0227(4) Uani 1 1 d . . .
C1 C 0.5336(4) 0.62113(18) 0.77935(16) 0.0452(8) Uani 1 1 d . . .
H1 H 0.5177 0.5744 0.7680 0.054 Uiso 1 1 calc R . .
C2 C 0.5738(5) 0.6166(2) 0.85235(17) 0.0638(12) Uani 1 1 d . . .
H2A H 0.5771 0.6634 0.8664 0.096 Uiso 1 1 calc R . .
H2B H 0.6631 0.5850 0.8578 0.096 Uiso 1 1 calc R . .
H2C H 0.5071 0.5983 0.8800 0.096 Uiso 1 1 calc R . .
C3 C 0.4037(4) 0.6761(2) 0.7660(2) 0.0588(11) Uani 1 1 d . . .
H3A H 0.3323 0.6669 0.7968 0.088 Uiso 1 1 calc R . .
H3B H 0.3759 0.6740 0.7197 0.088 Uiso 1 1 calc R . .
H3C H 0.4191 0.7229 0.7730 0.088 Uiso 1 1 calc R . .
C4 C 0.8089(4) 0.56010(16) 0.7261(2) 0.0514(10) Uani 1 1 d . . .
H4 H 0.8685 0.5646 0.7641 0.062 Uiso 1 1 calc R . .
C5 C 0.7681(5) 0.48973(17) 0.7393(2) 0.0645(12) Uani 1 1 d . . .
H5A H 0.7186 0.4798 0.7008 0.097 Uiso 1 1 calc R . .
H5B H 0.7101 0.4921 0.7795 0.097 Uiso 1 1 calc R . .
H5C H 0.8494 0.4523 0.7462 0.097 Uiso 1 1 calc R . .
C6 C 0.8955(4) 0.5585(2) 0.6634(3) 0.0835(17) Uani 1 1 d . . .
H6A H 0.9809 0.5239 0.6702 0.125 Uiso 1 1 calc R . .
H6B H 0.9141 0.6051 0.6536 0.125 Uiso 1 1 calc R . .
H6C H 0.8475 0.5455 0.6257 0.125 Uiso 1 1 calc R . .
C7 C 0.5959(3) 0.64746(15) 0.64168(14) 0.0298(6) Uani 1 1 d . . .
C8 C 0.5480(3) 0.59272(17) 0.61503(17) 0.0419(8) Uani 1 1 d . . .
H8 H 0.5557 0.5495 0.6403 0.050 Uiso 1 1 calc R . .
C9 C 0.4898(4) 0.60097(19) 0.55235(18) 0.0502(9) Uani 1 1 d . . .
H9 H 0.4559 0.5639 0.5354 0.060 Uiso 1 1 calc R . .
C10 C 0.4806(3) 0.66312(18) 0.51406(16) 0.0424(8) Uani 1 1 d . . .
H10 H 0.4413 0.6679 0.4709 0.051 Uiso 1 1 calc R . .
C11 C 0.5284(3) 0.71861(15) 0.53821(14) 0.0295(6) Uani 1 1 d . . .
C12 C 0.5810(3) 0.70933(14) 0.60242(13) 0.0264(6) Uani 1 1 d . . .
C13 C 0.5299(3) 0.78630(16) 0.49804(13) 0.0303(6) Uani 1 1 d . . .
C14 C 0.4368(3) 0.79715(19) 0.43760(14) 0.0410(8) Uani 1 1 d . . .
H14A H 0.4685 0.7594 0.4067 0.061 Uiso 1 1 calc R . .
H14B H 0.4376 0.8425 0.4145 0.061 Uiso 1 1 calc R . .
H14C H 0.3444 0.7965 0.4527 0.061 Uiso 1 1 calc R . .
C15 C 0.6773(3) 0.7838(2) 0.47357(15) 0.0427(8) Uani 1 1 d . . .
H15A H 0.7372 0.7773 0.5123 0.064 Uiso 1 1 calc R . .
H15B H 0.6811 0.8280 0.4489 0.064 Uiso 1 1 calc R . .
H15C H 0.7068 0.7446 0.4440 0.064 Uiso 1 1 calc R . .
C16 C 0.5448(3) 0.83489(14) 0.61035(13) 0.0241(5) Uani 1 1 d . . .
C17 C 0.4920(3) 0.84564(15) 0.54634(13) 0.0275(6) Uani 1 1 d . . .
C18 C 0.4103(3) 0.91177(17) 0.53011(15) 0.0352(7) Uani 1 1 d . . .
H18 H 0.3713 0.9210 0.4869 0.042 Uiso 1 1 calc R . .
C19 C 0.3852(3) 0.96398(16) 0.57585(16) 0.0388(7) Uani 1 1 d . . .
H19 H 0.3269 1.0081 0.5644 0.047 Uiso 1 1 calc R . .
C20 C 0.4444(3) 0.95240(15) 0.63832(15) 0.0336(6) Uani 1 1 d . . .
H20 H 0.4280 0.9889 0.6691 0.040 Uiso 1 1 calc R . .
C21 C 0.5282(3) 0.88748(14) 0.65629(13) 0.0250(5) Uani 1 1 d . . .
C22 C 0.5191(3) 0.91260(15) 0.79912(14) 0.0323(6) Uani 1 1 d . . .
H22 H 0.4757 0.9621 0.7847 0.039 Uiso 1 1 calc R . .
C23 C 0.4081(3) 0.87218(18) 0.81289(16) 0.0400(7) Uani 1 1 d . . .
H23A H 0.4492 0.8235 0.8271 0.060 Uiso 1 1 calc R . .
H23B H 0.3564 0.8727 0.7720 0.060 Uiso 1 1 calc R . .
H23C H 0.3476 0.8944 0.8484 0.060 Uiso 1 1 calc R . .
C24 C 0.5976(3) 0.91361(18) 0.86325(15) 0.0418(8) Uani 1 1 d . . .
H24A H 0.5366 0.9383 0.8973 0.063 Uiso 1 1 calc R . .
H24B H 0.6712 0.9378 0.8538 0.063 Uiso 1 1 calc R . .
H24C H 0.6355 0.8653 0.8798 0.063 Uiso 1 1 calc R . .
C25 C 0.7524(3) 0.93082(15) 0.71285(14) 0.0311(6) Uani 1 1 d . . .
H25 H 0.8283 0.9159 0.7452 0.037 Uiso 1 1 calc R . .
C26 C 0.6956(4) 1.00941(16) 0.72067(19) 0.0467(8) Uani 1 1 d . . .
H26A H 0.7683 1.0347 0.7134 0.070 Uiso 1 1 calc R . .
H26B H 0.6576 1.0171 0.7659 0.070 Uiso 1 1 calc R . .
H26C H 0.6245 1.0268 0.6877 0.070 Uiso 1 1 calc R . .
C27 C 0.8138(3) 0.91760(17) 0.64219(15) 0.0357(7) Uani 1 1 d . . .
H27A H 0.7448 0.9368 0.6086 0.054 Uiso 1 1 calc R . .
H27B H 0.8458 0.8670 0.6372 0.054 Uiso 1 1 calc R . .
H27C H 0.8899 0.9406 0.6359 0.054 Uiso 1 1 calc R . .
C28 C 0.9702(3) 0.66166(14) 0.83143(13) 0.0272(6) Uani 1 1 d . . .
C29 C 1.0865(3) 0.61631(15) 0.80793(15) 0.0338(6) Uani 1 1 d . . .
H29 H 1.1265 0.6281 0.7667 0.041 Uiso 1 1 calc R . .
C30 C 1.1452(4) 0.55441(17) 0.84323(17) 0.0455(8) Uani 1 1 d . . .
H30 H 1.2246 0.5244 0.8263 0.055 Uiso 1 1 calc R . .
C31 C 1.0884(4) 0.53673(18) 0.90247(17) 0.0521(9) Uani 1 1 d . . .
H31 H 1.1289 0.4946 0.9269 0.063 Uiso 1 1 calc R . .
C32 C 0.9725(4) 0.57985(19) 0.92696(17) 0.0552(10) Uani 1 1 d . . .
H32 H 0.9329 0.5670 0.9679 0.066 Uiso 1 1 calc R . .
C33 C 0.9134(4) 0.64204(17) 0.89203(14) 0.0387(7) Uani 1 1 d . . .
H33 H 0.8339 0.6715 0.9094 0.046 Uiso 1 1 calc R . .
C34 C 1.0139(3) 0.76626(15) 0.71881(13) 0.0288(6) Uani 1 1 d . . .
C35 C 1.0388(3) 0.72702(18) 0.66170(15) 0.0396(7) Uani 1 1 d . . .
H35 H 0.9942 0.6897 0.6569 0.048 Uiso 1 1 calc R . .
C36 C 1.1274(3) 0.7414(2) 0.61177(16) 0.0500(9) Uani 1 1 d . . .
H36 H 1.1451 0.7132 0.5739 0.060 Uiso 1 1 calc R . .
C37 C 1.1896(3) 0.7965(2) 0.61718(18) 0.0560(10) Uani 1 1 d . . .
H37 H 1.2482 0.8073 0.5824 0.067 Uiso 1 1 calc R . .
C38 C 1.1669(3) 0.8360(2) 0.67274(18) 0.0495(9) Uani 1 1 d . . .
H38 H 1.2097 0.8741 0.6763 0.059 Uiso 1 1 calc R . .
C39 C 1.0818(3) 0.82038(17) 0.72380(16) 0.0374(7) Uani 1 1 d . . .
H39 H 1.0694 0.8470 0.7628 0.045 Uiso 1 1 calc R . .
B1 B 0.7528(3) 0.23591(15) 0.76352(14) 0.0222(6) Uani 1 1 d . . .
C40 C 0.7879(3) 0.16351(13) 0.81116(12) 0.0227(5) Uani 1 1 d . . .
C41 C 0.9111(3) 0.11385(14) 0.80894(13) 0.0260(5) Uani 1 1 d . . .
H41 H 0.9777 0.1207 0.7767 0.031 Uiso 1 1 calc R . .
C42 C 0.9386(3) 0.05494(14) 0.85253(14) 0.0298(6) Uani 1 1 d . A .
C43 C 0.8468(3) 0.04328(15) 0.90154(14) 0.0317(6) Uani 1 1 d . . .
H43 H 0.8657 0.0025 0.9307 0.038 Uiso 1 1 calc R . .
C44 C 0.7263(3) 0.09299(16) 0.90681(13) 0.0307(6) Uani 1 1 d . . .
C45 C 0.6986(3) 0.15138(14) 0.86269(13) 0.0262(5) Uani 1 1 d . . .
H45 H 0.6154 0.1847 0.8676 0.031 Uiso 1 1 calc R . .
C46 C 0.6228(3) 0.08394(18) 0.95898(16) 0.0408(7) Uani 1 1 d . . .
C47 C 1.0710(3) 0.00292(16) 0.84518(16) 0.0405(7) Uani 1 1 d D . .
F4A F 1.1714(5) 0.0233(3) 0.8766(3) 0.0561(12) Uiso 0.50 1 d P A 1
F5A F 1.0693(4) -0.0619(2) 0.8672(2) 0.0434(9) Uiso 0.50 1 d P A 1
F6A F 1.1177(5) -0.0041(3) 0.7799(2) 0.0555(12) Uiso 0.50 1 d P A 1
F4B F 1.1783(4) 0.0320(2) 0.8486(2) 0.0480(11) Uiso 0.50 1 d PD A 2
F5B F 1.0881(5) -0.0489(2) 0.8931(2) 0.0604(12) Uiso 0.50 1 d PD A 2
F6B F 1.0794(5) -0.0250(2) 0.7848(2) 0.0554(12) Uiso 0.50 1 d PD A 2
C48 C 0.8364(2) 0.23098(13) 0.69223(12) 0.0218(5) Uani 1 1 d . . .
C49 C 0.8758(2) 0.16875(13) 0.65768(12) 0.0221(5) Uani 1 1 d . . .
H49 H 0.8567 0.1267 0.6773 0.026 Uiso 1 1 calc R . .
C50 C 0.9416(3) 0.16641(14) 0.59589(13) 0.0247(5) Uani 1 1 d . . .
C51 C 0.9666(3) 0.22669(15) 0.56382(13) 0.0259(5) Uani 1 1 d . . .
H51 H 1.0109 0.2252 0.5213 0.031 Uiso 1 1 calc R . .
C52 C 0.9250(3) 0.28928(14) 0.59566(13) 0.0269(6) Uani 1 1 d . . .
C53 C 0.8635(3) 0.29088(14) 0.65861(13) 0.0248(5) Uani 1 1 d . . .
H53 H 0.8388 0.3345 0.6797 0.030 Uiso 1 1 calc R . .
C54 C 0.9866(3) 0.09668(16) 0.56404(14) 0.0325(6) Uani 1 1 d . . .
C55 C 0.9456(3) 0.35639(16) 0.56280(15) 0.0364(7) Uani 1 1 d . . .
C56 C 0.7926(3) 0.29406(13) 0.81080(12) 0.0246(5) Uani 1 1 d . . .
C57 C 0.9276(3) 0.29808(14) 0.81743(13) 0.0282(6) Uani 1 1 d . . .
H57 H 0.9943 0.2710 0.7895 0.034 Uiso 1 1 calc R . .
C58 C 0.9681(3) 0.34017(16) 0.86333(14) 0.0335(6) Uani 1 1 d . . .
C59 C 0.8727(3) 0.38139(16) 0.90451(15) 0.0383(7) Uani 1 1 d . . .
H59 H 0.8990 0.4106 0.9359 0.046 Uiso 1 1 calc R . .
C60 C 0.7395(3) 0.37861(15) 0.89842(14) 0.0345(7) Uani 1 1 d . . .
C61 C 0.6997(3) 0.33604(14) 0.85312(13) 0.0289(6) Uani 1 1 d . . .
H61 H 0.6066 0.3353 0.8507 0.035 Uiso 1 1 calc R . .
C62 C 0.6317(4) 0.42140(19) 0.94188(16) 0.0483(9) Uani 1 1 d . . .
C63 C 1.1143(4) 0.3416(2) 0.86708(17) 0.0464(8) Uani 1 1 d . . .
C64 C 0.5938(3) 0.25699(13) 0.74256(12) 0.0233(5) Uani 1 1 d . . .
C65 C 0.5109(3) 0.20908(14) 0.74103(12) 0.0241(5) Uani 1 1 d . . .
H65 H 0.5471 0.1615 0.7550 0.029 Uiso 1 1 calc R . .
C66 C 0.3766(3) 0.22829(15) 0.71977(13) 0.0264(6) Uani 1 1 d . . .
C67 C 0.3201(3) 0.29693(15) 0.69864(13) 0.0301(6) Uani 1 1 d . . .
H67 H 0.2287 0.3105 0.6846 0.036 Uiso 1 1 calc R . .
C68 C 0.4020(3) 0.34548(15) 0.69858(14) 0.0301(6) Uani 1 1 d . B .
C69 C 0.5337(3) 0.32598(14) 0.71996(13) 0.0276(6) Uani 1 1 d . . .
H69 H 0.5862 0.3606 0.7194 0.033 Uiso 1 1 calc R . .
C70 C 0.3479(3) 0.42101(17) 0.67535(16) 0.0441(8) Uani 1 1 d D . .
F23A F 0.4266(4) 0.44055(19) 0.62306(17) 0.0378(8) Uiso 0.50 1 d PD B 1
F24A F 0.2243(4) 0.4357(3) 0.6522(3) 0.0661(13) Uiso 0.50 1 d PD B 1
F22A F 0.3573(5) 0.4655(3) 0.7237(2) 0.0571(14) Uiso 0.50 1 d PD B 1
F23B F 0.3675(5) 0.4313(3) 0.6114(2) 0.0737(14) Uiso 0.50 1 d PD B 2
F24B F 0.2111(3) 0.4408(2) 0.6869(2) 0.0438(9) Uiso 0.50 1 d PD B 2
F22B F 0.3965(5) 0.4677(3) 0.7092(2) 0.0581(14) Uiso 0.50 1 d PD B 2
C71 C 0.2967(3) 0.17292(16) 0.72111(14) 0.0334(6) Uani 1 1 d . . .
F1 F 0.5798(2) 0.14133(13) 0.99376(10) 0.0668(7) Uani 1 1 d . . .
F2 F 0.5112(2) 0.07263(13) 0.93176(11) 0.0626(6) Uani 1 1 d . . .
F3 F 0.6646(3) 0.03060(15) 1.00176(13) 0.0925(10) Uani 1 1 d . . .
F7 F 1.0119(3) 0.38995(13) 0.60062(11) 0.0858(9) Uani 1 1 d . . .
F8 F 1.0137(3) 0.34852(12) 0.50572(11) 0.0750(8) Uani 1 1 d . . .
F9 F 0.8307(3) 0.40147(13) 0.54961(16) 0.0918(10) Uani 1 1 d . . .
F10 F 1.0451(3) 0.04595(11) 0.60727(11) 0.0635(6) Uani 1 1 d . . .
F11 F 1.0763(3) 0.09707(11) 0.51538(11) 0.0693(7) Uani 1 1 d . . .
F12 F 0.8851(2) 0.07379(13) 0.54033(15) 0.0835(9) Uani 1 1 d . . .
F13 F 1.19663(19) 0.28003(11) 0.85313(11) 0.0552(6) Uani 1 1 d . . .
F14 F 1.1498(2) 0.35827(13) 0.92704(11) 0.0652(7) Uani 1 1 d . . .
F15 F 1.1473(2) 0.38924(13) 0.82203(12) 0.0678(7) Uani 1 1 d . . .
F16 F 0.5274(2) 0.45749(12) 0.90722(11) 0.0620(6) Uani 1 1 d . . .
F17 F 0.6753(3) 0.46918(16) 0.97479(14) 0.0957(10) Uani 1 1 d . . .
F18 F 0.5793(3) 0.38197(14) 0.98587(13) 0.0996(11) Uani 1 1 d . . .
F19 F 0.34925(19) 0.12128(10) 0.68061(11) 0.0505(5) Uani 1 1 d . . .
F20 F 0.16974(19) 0.19682(11) 0.70211(12) 0.0579(6) Uani 1 1 d . . .
F21 F 0.2908(3) 0.14238(13) 0.78159(10) 0.0688(7) Uani 1 1 d . . .
O3 O 0.9913(2) 0.20415(12) 0.03221(11) 0.0449(6) Uani 1 1 d . . .
C72 C 0.8490(4) 0.2140(2) 0.02709(18) 0.0544(10) Uani 1 1 d . . .
H72A H 0.8245 0.1678 0.0272 0.065 Uiso 1 1 calc R . .
H72B H 0.8185 0.2400 -0.0156 0.065 Uiso 1 1 calc R . .
C73 C 1.0592(4) 0.1652(2) -0.02213(18) 0.0641(11) Uani 1 1 d . . .
H73A H 1.0272 0.1898 -0.0653 0.077 Uiso 1 1 calc R . .
H73B H 1.0381 0.1182 -0.0209 0.077 Uiso 1 1 calc R . .
C74 C 0.7810(4) 0.2538(2) 0.0838(2) 0.0640(11) Uani 1 1 d . . .
H74A H 0.8039 0.2257 0.1257 0.096 Uiso 1 1 calc R . .
H74B H 0.6829 0.2641 0.0777 0.096 Uiso 1 1 calc R . .
H74C H 0.8111 0.2978 0.0857 0.096 Uiso 1 1 calc R . .
C75 C 1.2042(5) 0.1580(3) -0.0170(2) 0.0854(16) Uani 1 1 d . . .
H75A H 1.2247 0.2047 -0.0180 0.128 Uiso 1 1 calc R . .
H75B H 1.2500 0.1320 -0.0548 0.128 Uiso 1 1 calc R . .
H75C H 1.2359 0.1324 0.0251 0.128 Uiso 1 1 calc R . .

loop_
_atom_site_aniso_label
_atom_site_aniso_U_11
_atom_site_aniso_U_22
_atom_site_aniso_U_33
_atom_site_aniso_U_23
_atom_site_aniso_U_13
_atom_site_aniso_U_12
Rh 0.02412(11) 0.01946(10) 0.02194(11) -0.00180(7) -0.00168(7) -0.00675(8)
P1 0.0318(4) 0.0206(3) 0.0307(4) -0.0021(3) -0.0051(3) -0.0082(3)
P2 0.0263(4) 0.0199(3) 0.0250(3) -0.0029(2) 0.0005(3) -0.0068(3)
O2 0.0359(12) 0.0333(11) 0.0302(11) -0.0080(9) -0.0071(9) -0.0067(9)
Si 0.0254(4) 0.0263(4) 0.0220(3) -0.0016(3) -0.0008(3) -0.0087(3)
O1 0.0235(9) 0.0224(9) 0.0222(9) -0.0026(7) -0.0014(7) -0.0048(7)
C1 0.061(2) 0.0428(19) 0.0431(18) -0.0033(14) 0.0056(16) -0.0362(18)
C2 0.108(4) 0.060(3) 0.0380(19) -0.0023(17) 0.009(2) -0.050(3)
C3 0.044(2) 0.080(3) 0.062(2) -0.021(2) 0.0169(18) -0.031(2)
C4 0.052(2) 0.0205(15) 0.080(3) -0.0086(16) -0.0321(19) -0.0004(14)
C5 0.091(3) 0.0209(16) 0.080(3) 0.0015(17) -0.037(2) -0.0063(18)
C6 0.038(2) 0.039(2) 0.174(5) -0.039(3) 0.020(3) -0.0038(17)
C7 0.0299(15) 0.0287(14) 0.0319(14) -0.0085(11) -0.0031(11) -0.0068(12)
C8 0.051(2) 0.0294(16) 0.0468(19) -0.0082(13) -0.0106(15) -0.0095(14)
C9 0.059(2) 0.043(2) 0.054(2) -0.0185(16) -0.0170(17) -0.0188(17)
C10 0.0452(19) 0.050(2) 0.0340(16) -0.0153(14) -0.0092(14) -0.0107(16)
C11 0.0233(14) 0.0358(16) 0.0283(14) -0.0101(11) 0.0021(10) -0.0027(12)
C12 0.0240(13) 0.0285(14) 0.0273(13) -0.0095(11) 0.0022(10) -0.0056(11)
C13 0.0233(14) 0.0474(18) 0.0199(13) -0.0043(11) 0.0020(10) -0.0069(12)
C14 0.0343(17) 0.063(2) 0.0242(15) -0.0028(14) -0.0024(12) -0.0083(15)
C15 0.0277(16) 0.071(2) 0.0297(16) -0.0027(15) 0.0046(12) -0.0121(15)
C16 0.0205(13) 0.0257(13) 0.0258(13) 0.0041(10) 0.0015(10) -0.0059(10)
C17 0.0220(13) 0.0358(15) 0.0253(13) 0.0019(11) 0.0013(10) -0.0088(11)
C18 0.0296(15) 0.0438(18) 0.0309(15) 0.0106(13) -0.0065(12) -0.0075(13)
C19 0.0341(17) 0.0306(16) 0.0490(19) 0.0087(13) -0.0074(14) -0.0032(13)
C20 0.0329(16) 0.0264(15) 0.0402(16) 0.0003(12) -0.0029(12) -0.0042(12)
C21 0.0249(13) 0.0229(13) 0.0276(13) 0.0011(10) -0.0021(10) -0.0064(10)
C22 0.0344(16) 0.0279(15) 0.0329(15) -0.0084(11) 0.0039(12) -0.0025(12)
C23 0.0311(16) 0.048(2) 0.0403(17) -0.0095(14) 0.0085(13) -0.0068(14)
C24 0.048(2) 0.0457(19) 0.0320(16) -0.0153(14) 0.0053(14) -0.0098(15)
C25 0.0348(16) 0.0256(14) 0.0361(15) -0.0012(11) -0.0025(12) -0.0133(12)
C26 0.058(2) 0.0252(16) 0.061(2) 0.0018(14) -0.0047(17) -0.0187(15)
C27 0.0322(16) 0.0388(17) 0.0382(16) 0.0079(13) 0.0011(12) -0.0148(13)
C28 0.0298(14) 0.0281(14) 0.0253(13) -0.0035(10) -0.0037(10) -0.0090(11)
C29 0.0383(17) 0.0315(15) 0.0328(15) -0.0022(12) -0.0021(12) -0.0100(13)
C30 0.054(2) 0.0325(17) 0.0465(19) -0.0022(14) -0.0063(16) -0.0018(15)
C31 0.080(3) 0.0309(17) 0.0409(19) 0.0036(14) -0.0059(18) -0.0030(18)
C32 0.096(3) 0.043(2) 0.0293(17) 0.0031(14) 0.0043(18) -0.023(2)
C33 0.056(2) 0.0351(17) 0.0259(15) -0.0026(12) 0.0029(13) -0.0117(15)
C34 0.0248(14) 0.0340(15) 0.0273(14) 0.0048(11) -0.0017(10) -0.0075(11)
C35 0.0411(18) 0.051(2) 0.0296(15) -0.0029(13) 0.0018(13) -0.0166(15)
C36 0.0415(19) 0.077(3) 0.0311(17) -0.0017(16) 0.0046(14) -0.0124(18)
C37 0.0323(18) 0.094(3) 0.042(2) 0.0228(19) 0.0016(14) -0.0206(19)
C38 0.0349(18) 0.068(2) 0.053(2) 0.0191(18) -0.0106(15) -0.0309(17)
C39 0.0333(16) 0.0430(18) 0.0390(17) 0.0037(13) -0.0074(13) -0.0155(14)
B1 0.0216(14) 0.0213(14) 0.0231(14) -0.0023(11) 0.0027(11) -0.0036(11)
C40 0.0259(13) 0.0219(13) 0.0217(12) -0.0056(9) -0.0021(10) -0.0070(10)
C41 0.0257(14) 0.0257(14) 0.0273(13) -0.0035(10) 0.0002(10) -0.0068(11)
C42 0.0312(15) 0.0259(14) 0.0317(14) -0.0012(11) -0.0056(11) -0.0043(12)
C43 0.0376(16) 0.0277(14) 0.0295(14) 0.0045(11) -0.0063(12) -0.0073(12)
C44 0.0360(16) 0.0367(16) 0.0216(13) -0.0006(11) 0.0010(11) -0.0133(13)
C45 0.0260(14) 0.0267(14) 0.0257(13) -0.0034(10) -0.0004(10) -0.0051(11)
C46 0.0432(19) 0.0427(19) 0.0356(17) 0.0059(13) 0.0065(14) -0.0100(15)
C47 0.0401(18) 0.0351(17) 0.0438(18) 0.0088(13) -0.0047(14) -0.0050(14)
C48 0.0172(12) 0.0237(13) 0.0240(12) -0.0012(10) -0.0023(9) -0.0031(10)
C49 0.0209(12) 0.0222(12) 0.0242(12) -0.0009(10) -0.0006(9) -0.0070(10)
C50 0.0217(13) 0.0262(14) 0.0258(13) -0.0055(10) -0.0003(10) -0.0040(10)
C51 0.0224(13) 0.0351(15) 0.0210(12) -0.0012(10) 0.0031(10) -0.0085(11)
C52 0.0252(14) 0.0284(14) 0.0281(14) 0.0044(11) -0.0025(10) -0.0093(11)
C53 0.0250(13) 0.0235(13) 0.0255(13) -0.0029(10) -0.0013(10) -0.0045(10)
C54 0.0332(16) 0.0318(15) 0.0321(15) -0.0095(12) 0.0070(12) -0.0054(12)
C55 0.0466(18) 0.0332(16) 0.0309(15) 0.0037(12) 0.0036(13) -0.0136(14)
C56 0.0315(14) 0.0207(13) 0.0208(12) -0.0006(9) 0.0018(10) -0.0041(11)
C57 0.0336(15) 0.0275(14) 0.0238(13) -0.0071(10) 0.0033(11) -0.0067(12)
C58 0.0366(16) 0.0346(16) 0.0308(15) -0.0091(12) -0.0003(12) -0.0091(13)
C59 0.050(2) 0.0360(17) 0.0309(15) -0.0140(12) 0.0015(13) -0.0106(14)
C60 0.0448(18) 0.0280(15) 0.0270(14) -0.0060(11) 0.0062(12) -0.0001(13)
C61 0.0336(15) 0.0257(14) 0.0255(13) -0.0007(10) 0.0044(11) -0.0033(11)
C62 0.058(2) 0.047(2) 0.0336(17) -0.0128(15) 0.0071(15) 0.0017(17)
C63 0.049(2) 0.055(2) 0.0435(19) -0.0239(16) 0.0025(15) -0.0228(17)
C64 0.0245(13) 0.0225(13) 0.0208(12) -0.0029(9) 0.0044(10) -0.0011(10)
C65 0.0250(13) 0.0236(13) 0.0217(12) -0.0008(10) 0.0029(10) -0.0014(10)
C66 0.0237(13) 0.0325(15) 0.0224(13) -0.0053(10) 0.0039(10) -0.0044(11)
C67 0.0223(14) 0.0353(16) 0.0289(14) -0.0029(11) 0.0008(10) 0.0021(11)
C68 0.0287(15) 0.0256(14) 0.0313(14) -0.0011(11) 0.0011(11) 0.0040(11)
C69 0.0278(14) 0.0247(14) 0.0291(14) -0.0018(10) 0.0028(11) -0.0036(11)
C70 0.0369(18) 0.0393(18) 0.050(2) 0.0028(15) -0.0065(15) 0.0033(14)
C71 0.0263(15) 0.0409(17) 0.0332(15) -0.0022(12) -0.0012(11) -0.0079(13)
F1 0.0832(17) 0.0800(17) 0.0487(12) -0.0261(11) 0.0346(11) -0.0409(14)
F2 0.0495(13) 0.0789(17) 0.0688(14) -0.0106(12) 0.0187(11) -0.0346(12)
F3 0.0730(17) 0.107(2) 0.0767(17) 0.0619(16) 0.0263(14) 0.0067(15)
F7 0.156(3) 0.0676(16) 0.0601(15) 0.0127(12) -0.0200(16) -0.0817(18)
F8 0.124(2) 0.0500(13) 0.0569(14) -0.0006(10) 0.0444(14) -0.0378(14)
F9 0.0626(16) 0.0590(16) 0.142(3) 0.0612(16) 0.0029(16) -0.0034(12)
F10 0.0888(17) 0.0358(11) 0.0530(13) -0.0078(9) 0.0007(11) 0.0143(11)
F11 0.0985(18) 0.0465(13) 0.0627(14) -0.0213(10) 0.0499(13) -0.0170(12)
F12 0.0503(14) 0.0664(16) 0.137(2) -0.0664(16) -0.0188(14) -0.0048(12)
F13 0.0363(11) 0.0630(14) 0.0681(14) -0.0344(11) -0.0034(9) -0.0076(10)
F14 0.0519(13) 0.0894(18) 0.0618(14) -0.0442(12) -0.0049(10) -0.0220(12)
F15 0.0658(15) 0.0708(16) 0.0807(16) -0.0254(13) 0.0181(12) -0.0412(13)
F16 0.0571(14) 0.0571(14) 0.0613(14) -0.0202(11) 0.0095(11) 0.0121(11)
F17 0.0697(17) 0.115(2) 0.102(2) -0.0897(18) 0.0041(14) -0.0006(15)
F18 0.137(3) 0.0689(17) 0.0683(16) 0.0098(13) 0.0703(17) 0.0191(16)
F19 0.0450(11) 0.0365(11) 0.0732(14) -0.0198(10) 0.0106(10) -0.0131(9)
F20 0.0265(10) 0.0508(12) 0.0976(17) -0.0119(11) -0.0110(10) -0.0086(9)
F21 0.0915(18) 0.0932(18) 0.0423(12) 0.0146(11) -0.0043(11) -0.0674(15)
O3 0.0485(14) 0.0519(15) 0.0333(12) -0.0126(10) -0.0074(10) -0.0061(11)
C72 0.056(2) 0.057(2) 0.051(2) -0.0045(17) -0.0205(17) -0.0111(19)
C73 0.079(3) 0.072(3) 0.0353(19) -0.0126(18) -0.0094(18) -0.001(2)
C74 0.041(2) 0.090(3) 0.059(2) -0.015(2) -0.0100(18) -0.007(2)
C75 0.066(3) 0.132(5) 0.045(2) -0.021(3) -0.003(2) 0.011(3)

loop_
_atom_type_symbol
_atom_type_description
_atom_type_scat_dispersion_real
_atom_type_scat_dispersion_imag
_atom_type_scat_source
C C 0.0033 0.0016 'International Tables Vol C Tables 4.2.6.8 and 6.1.1.4'
H H 0.0000 0.0000 'International Tables Vol C Tables 4.2.6.8 and 6.1.1.4'
F F 0.0171 0.0103 'International Tables Vol C Tables 4.2.6.8 and 6.1.1.4'
O O 0.0106 0.0060 'International Tables Vol C Tables 4.2.6.8 and 6.1.1.4'
Si Si 0.0817 0.0704 'International Tables Vol C Tables 4.2.6.8 and 6.1.1.4'
Rh Rh -1.1178 0.9187 'International Tables Vol C Tables 4.2.6.8 and 6.1.1.4'
P P 0.1023 0.0942 'International Tables Vol C Tables 4.2.6.8 and 6.1.1.4'
B B 0.0013 0.0007 'International Tables Vol C Tables 4.2.6.8 and 6.1.1.4'

loop_
_geom_angle_atom_site_label_1
_geom_angle_atom_site_label_2
_geom_angle_atom_site_label_3
_geom_angle
O1 Rh P2 84.13(5)
O1 Rh Si 138.62(5)
P2 Rh Si 94.59(3)
O1 Rh P1 83.47(5)
P2 Rh P1 157.16(3)
Si Rh P1 107.36(3)
O1 Rh H01 156.0(12)
P2 Rh H01 93.3(12)
Si Rh H01 65.3(12)
P1 Rh H01 90.3(12)
C7 P1 C4 106.54(15)
C7 P1 C1 101.91(14)
C4 P1 C1 107.45(18)
C7 P1 Rh 99.82(9)
C4 P1 Rh 126.21(11)
C1 P1 Rh 111.79(11)
C21 P2 C22 105.22(13)
C21 P2 C25 102.53(13)
C22 P2 C25 107.38(13)
C21 P2 Rh 98.57(9)
C22 P2 Rh 117.30(10)
C25 P2 Rh 122.69(10)
Si O2 H2 121(3)
O2 Si C28 108.54(12)
O2 Si C34 106.52(12)
C28 Si C34 109.08(13)
O2 Si Rh 113.71(8)
C28 Si Rh 115.38(9)
C34 Si Rh 103.05(9)
C16 O1 C12 115.36(19)
C16 O1 Rh 116.52(14)
C12 O1 Rh 118.23(15)
C2 C1 C3 112.0(3)
C2 C1 P1 110.5(2)
C3 C1 P1 110.2(2)
C2 C1 H1 108.0
C3 C1 H1 108.0
P1 C1 H1 108.0
C1 C2 H2A 109.5
C1 C2 H2B 109.5
H2A C2 H2B 109.5
C1 C2 H2C 109.5
H2A C2 H2C 109.5
H2B C2 H2C 109.5
C1 C3 H3A 109.5
C1 C3 H3B 109.5
H3A C3 H3B 109.5
C1 C3 H3C 109.5
H3A C3 H3C 109.5
H3B C3 H3C 109.5
C6 C4 C5 110.6(3)
C6 C4 P1 110.5(3)
C5 C4 P1 117.0(3)
C6 C4 H4 106.0
C5 C4 H4 106.0
P1 C4 H4 106.0
C4 C5 H5A 109.5
C4 C5 H5B 109.5
H5A C5 H5B 109.5
C4 C5 H5C 109.5
H5A C5 H5C 109.5
H5B C5 H5C 109.5
C4 C6 H6A 109.5
C4 C6 H6B 109.5
H6A C6 H6B 109.5
C4 C6 H6C 109.5
H6A C6 H6C 109.5
H6B C6 H6C 109.5
C12 C7 C8 116.8(3)
C12 C7 P1 120.6(2)
C8 C7 P1 122.6(2)
C9 C8 C7 120.7(3)
C9 C8 H8 119.7
C7 C8 H8 119.7
C8 C9 C10 120.5(3)
C8 C9 H9 119.8
C10 C9 H9 119.8
C9 C10 C11 120.8(3)
C9 C10 H10 119.6
C11 C10 H10 119.6
C12 C11 C10 116.9(3)
C12 C11 C13 119.0(2)
C10 C11 C13 124.1(3)
C11 C12 C7 124.2(3)
C11 C12 O1 118.2(2)
C7 C12 O1 117.6(2)
C11 C13 C17 106.9(2)
C11 C13 C14 112.4(2)
C17 C13 C14 112.5(2)
C11 C13 C15 108.2(3)
C17 C13 C15 107.2(2)
C14 C13 C15 109.3(2)
C13 C14 H14A 109.5
C13 C14 H14B 109.5
H14A C14 H14B 109.5
C13 C14 H14C 109.5
H14A C14 H14C 109.5
H14B C14 H14C 109.5
C13 C15 H15A 109.5
C13 C15 H15B 109.5
H15A C15 H15B 109.5
C13 C15 H15C 109.5
H15A C15 H15C 109.5
H15B C15 H15C 109.5
C17 C16 C21 123.4(2)
C17 C16 O1 118.9(2)
C21 C16 O1 117.7(2)
C16 C17 C18 116.9(3)
C16 C17 C13 118.5(2)
C18 C17 C13 124.5(2)
C19 C18 C17 121.1(3)
C19 C18 H18 119.4
C17 C18 H18 119.4
C18 C19 C20 120.4(3)
C18 C19 H19 119.8
C20 C19 H19 119.8
C19 C20 C21 120.4(3)
C19 C20 H20 119.8
C21 C20 H20 119.8
C16 C21 C20 117.6(2)
C16 C21 P2 119.5(2)
C20 C21 P2 122.4(2)
C23 C22 C24 109.7(3)
C23 C22 P2 110.6(2)
C24 C22 P2 110.9(2)
C23 C22 H22 108.5
C24 C22 H22 108.5
P2 C22 H22 108.5
C22 C23 H23A 109.5
C22 C23 H23B 109.5
H23A C23 H23B 109.5
C22 C23 H23C 109.5
H23A C23 H23C 109.5
H23B C23 H23C 109.5
C22 C24 H24A 109.5
C22 C24 H24B 109.5
H24A C24 H24B 109.5
C22 C24 H24C 109.5
H24A C24 H24C 109.5
H24B C24 H24C 109.5
C26 C25 C27 110.4(3)
C26 C25 P2 115.7(2)
C27 C25 P2 109.68(19)
C26 C25 H25 106.9
C27 C25 H25 106.9
P2 C25 H25 106.9
C25 C26 H26A 109.5
C25 C26 H26B 109.5
H26A C26 H26B 109.5
C25 C26 H26C 109.5
H26A C26 H26C 109.5
H26B C26 H26C 109.5
C25 C27 H27A 109.5
C25 C27 H27B 109.5
H27A C27 H27B 109.5
C25 C27 H27C 109.5
H27A C27 H27C 109.5
H27B C27 H27C 109.5
C29 C28 C33 117.4(3)
C29 C28 Si 122.6(2)
C33 C28 Si 119.8(2)
C30 C29 C28 121.6(3)
C30 C29 H29 119.2
C28 C29 H29 119.2
C31 C30 C29 119.8(3)
C31 C30 H30 120.1
C29 C30 H30 120.1
C30 C31 C32 120.3(3)
C30 C31 H31 119.9
C32 C31 H31 119.9
C31 C32 C33 120.3(3)
C31 C32 H32 119.9
C33 C32 H32 119.9
C32 C33 C28 120.6(3)
C32 C33 H33 119.7
C28 C33 H33 119.7
C35 C34 C39 117.4(3)
C35 C34 Si 122.7(2)
C39 C34 Si 119.9(2)
C36 C35 C34 121.2(3)
C36 C35 H35 119.4
C34 C35 H35 119.4
C37 C36 C35 120.0(3)
C37 C36 H36 120.0
C35 C36 H36 120.0
C38 C37 C36 120.0(3)
C38 C37 H37 120.0
C36 C37 H37 120.0
C37 C38 C39 120.2(3)
C37 C38 H38 119.9
C39 C38 H38 119.9
C38 C39 C34 121.1(3)
C38 C39 H39 119.4
C34 C39 H39 119.4
C64 B1 C48 104.8(2)
C64 B1 C56 111.9(2)
C48 B1 C56 111.6(2)
C64 B1 C40 111.9(2)
C48 B1 C40 113.9(2)
C56 B1 C40 102.9(2)
C41 C40 C45 115.2(2)
C41 C40 B1 124.1(2)
C45 C40 B1 120.4(2)
C42 C41 C40 122.0(3)
C42 C41 H41 119.0
C40 C41 H41 119.0
C43 C42 C41 121.5(3)
C43 C42 C47 119.9(3)
C41 C42 C47 118.6(3)
C42 C43 C44 117.9(3)
C42 C43 H43 121.0
C44 C43 H43 121.0
C43 C44 C45 120.4(3)
C43 C44 C46 120.7(3)
C45 C44 C46 118.9(3)
C44 C45 C40 123.0(3)
C44 C45 H45 118.5
C40 C45 H45 118.5
F3 C46 F1 108.0(3)
F3 C46 F2 105.8(3)
F1 C46 F2 104.6(3)
F3 C46 C44 113.6(3)
F1 C46 C44 112.5(3)
F2 C46 C44 111.7(3)
F5A C47 F4B 124.3(4)
F5A C47 F6B 83.4(3)
F4B C47 F6B 105.9(4)
F5A C47 F5B 27.7(2)
F4B C47 F5B 106.0(3)
F6B C47 F5B 109.3(4)
F5A C47 F4A 108.2(4)
F4B C47 F4A 25.0(2)
F6B C47 F4A 126.3(4)
F5B C47 F4A 84.6(3)
F5A C47 F6A 104.4(4)
F4B C47 F6A 80.6(3)
F6B C47 F6A 26.6(2)
F5B C47 F6A 125.4(4)
F4A C47 F6A 103.5(4)
F5A C47 C42 114.5(3)
F4B C47 C42 113.0(3)
F6B C47 C42 110.1(3)
F5B C47 C42 112.3(3)
F4A C47 C42 111.4(3)
F6A C47 C42 114.0(3)
C53 C48 C49 115.1(2)
C53 C48 B1 121.3(2)
C49 C48 B1 123.4(2)
C50 C49 C48 122.4(2)
C50 C49 H49 118.8
C48 C49 H49 118.8
C51 C50 C49 121.1(2)
C51 C50 C54 120.1(2)
C49 C50 C54 118.8(2)
C50 C51 C52 117.8(2)
C50 C51 H51 121.1
C52 C51 H51 121.1
C51 C52 C53 120.8(2)
C51 C52 C55 120.4(2)
C53 C52 C55 118.8(2)
C52 C53 C48 122.7(2)
C52 C53 H53 118.6
C48 C53 H53 118.6
F11 C54 F12 108.1(3)
F11 C54 F10 105.1(3)
F12 C54 F10 104.2(3)
F11 C54 C50 113.5(3)
F12 C54 C50 112.8(2)
F10 C54 C50 112.5(2)
F7 C55 F8 105.7(3)
F7 C55 F9 104.8(3)
F8 C55 F9 106.3(3)
F7 C55 C52 112.7(2)
F8 C55 C52 114.0(3)
F9 C55 C52 112.5(3)
C57 C56 C61 115.6(2)
C57 C56 B1 120.6(2)
C61 C56 B1 123.3(2)
C58 C57 C56 122.6(3)
C58 C57 H57 118.7
C56 C57 H57 118.7
C57 C58 C59 120.2(3)
C57 C58 C63 119.3(3)
C59 C58 C63 120.5(3)
C60 C59 C58 118.1(3)
C60 C59 H59 121.0
C58 C59 H59 121.0
C59 C60 C61 121.6(3)
C59 C60 C62 120.6(3)
C61 C60 C62 117.8(3)
C60 C61 C56 122.0(3)
C60 C61 H61 119.0
C56 C61 H61 119.0
F18 C62 F16 104.8(3)
F18 C62 F17 108.3(3)
F16 C62 F17 104.8(3)
F18 C62 C60 112.4(3)
F16 C62 C60 112.8(3)
F17 C62 C60 113.1(3)
F14 C63 F13 106.8(3)
F14 C63 F15 106.5(3)
F13 C63 F15 105.5(3)
F14 C63 C58 113.3(3)
F13 C63 C58 112.7(3)
F15 C63 C58 111.5(3)
C65 C64 C69 115.2(2)
C65 C64 B1 124.0(2)
C69 C64 B1 120.6(2)
C64 C65 C66 122.6(2)
C64 C65 H65 118.7
C66 C65 H65 118.7
C67 C66 C65 120.6(3)
C67 C66 C71 121.3(3)
C65 C66 C71 118.0(3)
C66 C67 C68 117.7(3)
C66 C67 H67 121.1
C68 C67 H67 121.1
C69 C68 C67 121.1(3)
C69 C68 C70 118.3(3)
C67 C68 C70 120.7(3)
C68 C69 C64 122.8(3)
C68 C69 H69 118.6
C64 C69 H69 118.6
F23B C70 F24A 77.5(4)
F23B C70 F22B 109.5(4)
F24A C70 F22B 121.8(4)
F23B C70 F22A 126.3(4)
F24A C70 F22A 109.5(4)
F22B C70 F22A 21.1(3)
F23B C70 F24B 106.9(4)
F24A C70 F24B 30.6(2)
F22B C70 F24B 102.8(3)
F22A C70 F24B 85.0(3)
F23B C70 F23A 30.4(2)
F24A C70 F23A 104.8(3)
F22B C70 F23A 83.6(3)
F22A C70 F23A 103.8(3)
F24B C70 F23A 130.1(3)
F23B C70 C68 112.0(3)
F24A C70 C68 115.5(3)
F22B C70 C68 114.1(3)
F22A C70 C68 111.5(3)
F24B C70 C68 110.9(3)
F23A C70 C68 110.8(3)
F20 C71 F21 106.2(3)
F20 C71 F19 105.9(2)
F21 C71 F19 105.9(3)
F20 C71 C66 113.4(3)
F21 C71 C66 112.6(2)
F19 C71 C66 112.3(2)
C72 O3 C73 110.9(3)
O3 C72 C74 110.1(3)
O3 C72 H72A 109.6
C74 C72 H72A 109.6
O3 C72 H72B 109.6
C74 C72 H72B 109.6
H72A C72 H72B 108.2
O3 C73 C75 109.9(3)
O3 C73 H73A 109.7
C75 C73 H73A 109.7
O3 C73 H73B 109.7
C75 C73 H73B 109.7
H73A C73 H73B 108.2
C72 C74 H74A 109.5
C72 C74 H74B 109.5
H74A C74 H74B 109.5
C72 C74 H74C 109.5
H74A C74 H74C 109.5
H74B C74 H74C 109.5
C73 C75 H75A 109.5
C73 C75 H75B 109.5
H75A C75 H75B 109.5
C73 C75 H75C 109.5
H75A C75 H75C 109.5
H75B C75 H75C 109.5

loop_
_geom_bond_atom_site_label_1
_geom_bond_atom_site_label_2
_geom_bond_distance
Rh O1 2.1859(17)
Rh P2 2.2794(7)
Rh Si 2.3000(8)
Rh P1 2.3165(7)
Rh H01 1.45(3)
P1 C7 1.828(3)
P1 C4 1.842(3)
P1 C1 1.848(3)
P2 C21 1.834(3)
P2 C22 1.837(3)
P2 C25 1.850(3)
O2 Si 1.638(2)
O2 H2 0.78(3)
Si C28 1.867(3)
Si C34 1.884(3)
O1 C16 1.423(3)
O1 C12 1.433(3)
C1 C2 1.516(5)
C1 C3 1.522(5)
C1 H1 1.0000
C2 H2A 0.9800
C2 H2B 0.9800
C2 H2C 0.9800
C3 H3A 0.9800
C3 H3B 0.9800
C3 H3C 0.9800
C4 C6 1.512(6)
C4 C5 1.533(5)
C4 H4 1.0000
C5 H5A 0.9800
C5 H5B 0.9800
C5 H5C 0.9800
C6 H6A 0.9800
C6 H6B 0.9800
C6 H6C 0.9800
C7 C12 1.389(4)
C7 C8 1.404(4)
C8 C9 1.384(4)
C8 H8 0.9500
C9 C10 1.389(5)
C9 H9 0.9500
C10 C11 1.395(4)
C10 H10 0.9500
C11 C12 1.388(4)
C11 C13 1.516(4)
C13 C17 1.524(4)
C13 C14 1.527(4)
C13 C15 1.554(4)
C14 H14A 0.9800
C14 H14B 0.9800
C14 H14C 0.9800
C15 H15A 0.9800
C15 H15B 0.9800
C15 H15C 0.9800
C16 C17 1.386(4)
C16 C21 1.393(4)
C17 C18 1.398(4)
C18 C19 1.382(4)
C18 H18 0.9500
C19 C20 1.384(4)
C19 H19 0.9500
C20 C21 1.395(4)
C20 H20 0.9500
C22 C23 1.527(4)
C22 C24 1.528(4)
C22 H22 1.0000
C23 H23A 0.9800
C23 H23B 0.9800
C23 H23C 0.9800
C24 H24A 0.9800
C24 H24B 0.9800
C24 H24C 0.9800
C25 C26 1.530(4)
C25 C27 1.540(4)
C25 H25 1.0000
C26 H26A 0.9800
C26 H26B 0.9800
C26 H26C 0.9800
C27 H27A 0.9800
C27 H27B 0.9800
C27 H27C 0.9800
C28 C29 1.395(4)
C28 C33 1.401(4)
C29 C30 1.388(4)
C29 H29 0.9500
C30 C31 1.367(5)
C30 H30 0.9500
C31 C32 1.380(5)
C31 H31 0.9500
C32 C33 1.390(5)
C32 H32 0.9500
C33 H33 0.9500
C34 C35 1.394(4)
C34 C39 1.395(4)
C35 C36 1.387(4)
C35 H35 0.9500
C36 C37 1.376(5)
C36 H36 0.9500
C37 C38 1.369(5)
C37 H37 0.9500
C38 C39 1.388(4)
C38 H38 0.9500
C39 H39 0.9500
B1 C64 1.632(4)
B1 C48 1.637(4)
B1 C56 1.638(4)
B1 C40 1.640(4)
C40 C41 1.401(4)
C40 C45 1.402(4)
C41 C42 1.389(4)
C41 H41 0.9500
C42 C43 1.381(4)
C42 C47 1.501(4)
C43 C44 1.387(4)
C43 H43 0.9500
C44 C45 1.387(4)
C44 C46 1.494(4)
C45 H45 0.9500
C46 F3 1.314(4)
C46 F1 1.334(4)
C46 F2 1.335(4)
C47 F5A 1.325(5)
C47 F4B 1.342(5)
C47 F6B 1.342(5)
C47 F5B 1.343(5)
C47 F4A 1.352(6)
C47 F6A 1.380(5)
C48 C53 1.398(4)
C48 C49 1.404(3)
C49 C50 1.388(3)
C49 H49 0.9500
C50 C51 1.384(4)
C50 C54 1.506(4)
C51 C52 1.384(4)
C51 H51 0.9500
C52 C53 1.389(4)
C52 C55 1.492(4)
C53 H53 0.9500
C54 F11 1.317(3)
C54 F12 1.318(4)
C54 F10 1.324(4)
C55 F7 1.314(4)
C55 F8 1.317(4)
C55 F9 1.317(4)
C56 C57 1.399(4)
C56 C61 1.401(4)
C57 C58 1.391(4)
C57 H57 0.9500
C58 C59 1.394(4)
C58 C63 1.494(5)
C59 C60 1.373(5)
C59 H59 0.9500
C60 C61 1.386(4)
C60 C62 1.506(4)
C61 H61 0.9500
C62 F18 1.320(4)
C62 F16 1.321(4)
C62 F17 1.328(4)
C63 F14 1.335(4)
C63 F13 1.341(4)
C63 F15 1.352(4)
C64 C65 1.394(4)
C64 C69 1.406(4)
C65 C66 1.400(4)
C65 H65 0.9500
C66 C67 1.385(4)
C66 C71 1.490(4)
C67 C68 1.395(4)
C67 H67 0.9500
C68 C69 1.376(4)
C68 C70 1.509(4)
C69 H69 0.9500
C70 F23B 1.301(5)
C70 F24A 1.312(5)
C70 F22B 1.348(5)
C70 F22A 1.352(5)
C70 F24B 1.372(4)
C70 F23A 1.390(4)
C71 F20 1.325(3)
C71 F21 1.327(3)
C71 F19 1.334(3)
O3 C72 1.418(4)
O3 C73 1.431(4)
C72 C74 1.476(5)
C72 H72A 0.9900
C72 H72B 0.9900
C73 C75 1.452(6)
C73 H73A 0.9900
C73 H73B 0.9900
C74 H74A 0.9800
C74 H74B 0.9800
C74 H74C 0.9800
C75 H75A 0.9800
C75 H75B 0.9800
C75 H75C 0.9800
